data_7200314
loop_
_publ_author_name
'Yang, Guang'
'Zhang, Pei-Pei'
'Liu, Li-Li'
'Kou, Jun-Feng'
'Hou, Hong-Wei'
'Fan, Yao-Ting'

_publ_section_title
;
 3D binary silver(I) 1,2,4-triazolates: syntheses, structures and
 topologies
;
_journal_issue 4
_journal_name_full CrystEngComm
_journal_page_first 663
_journal_paper_doi 10.1039/b813024h
_journal_volume 11
_journal_year 2009
_chemical_formula_sum 'C4 H6 Ag N3'
_chemical_formula_weight 203.99
_chemical_name_systematic
;
?
;
_space_group_IT_number 122
_symmetry_cell_setting tetragonal
_symmetry_space_group_name_Hall 'I -4 2bw'
_symmetry_space_group_name_H-M 'I -4 2 d'
_atom_sites_solution_hydrogens geom
_atom_sites_solution_primary direct
_atom_sites_solution_secondary difmap
_audit_creation_method SHELXL-97
_cell_angle_alpha 90.00
_cell_angle_beta 90.00
_cell_angle_gamma 90.00
_cell_formula_units_Z 8
_cell_length_a 15.203(2)
_cell_length_b 15.203(2)
_cell_length_c 5.0190(10)
_cell_measurement_reflns_used 398
_cell_measurement_temperature 291(2)
_cell_measurement_theta_max 25.1
_cell_measurement_theta_min 2
_cell_volume 1160.0(3)
_computing_cell_refinement RAXIS
_computing_data_collection RAXIS
_computing_data_reduction RAXIS
_computing_molecular_graphics 'Bruker SHELXTL'
_computing_publication_material 'Bruker SHELXTL'
_computing_structure_refinement 'SHELXL-97 (Sheldrick, 1997)'
_computing_structure_solution 'SHELXS-97 (Sheldrick, 1990)'
_diffrn_ambient_temperature 291(2)
_diffrn_measured_fraction_theta_full 0.993
_diffrn_measured_fraction_theta_max 0.993
_diffrn_measurement_device_type R-AXIS-IV
_diffrn_measurement_method 'Oscillation frames'
_diffrn_radiation_monochromator graphite
_diffrn_radiation_source 'fine-focus sealed tube'
_diffrn_radiation_type MoK\a
_diffrn_radiation_wavelength 0.71073
_diffrn_reflns_av_R_equivalents 0.0397
_diffrn_reflns_av_sigmaI/netI 0.0271
_diffrn_reflns_limit_h_max 19
_diffrn_reflns_limit_h_min -14
_diffrn_reflns_limit_k_max 13
_diffrn_reflns_limit_k_min -18
_diffrn_reflns_limit_l_max 6
_diffrn_reflns_limit_l_min -6
_diffrn_reflns_number 2341
_diffrn_reflns_theta_full 27.43
_diffrn_reflns_theta_max 27.43
_diffrn_reflns_theta_min 2.68
_exptl_absorpt_coefficient_mu 3.357
_exptl_absorpt_correction_T_max 0.6157
_exptl_absorpt_correction_T_min 0.5832
_exptl_absorpt_correction_type multi-scan
_exptl_absorpt_process_details 'ABSCOR (Higashi, 1995)'
_exptl_crystal_colour colorless
_exptl_crystal_density_diffrn 2.336
_exptl_crystal_density_method 'not measured'
_exptl_crystal_description prismatic
_exptl_crystal_F_000 784
_exptl_crystal_size_max 0.18
_exptl_crystal_size_mid 0.18
_exptl_crystal_size_min 0.16
_refine_diff_density_max 0.318
_refine_diff_density_min -0.483
_refine_diff_density_rms 0.094
_refine_ls_abs_structure_details 'Flack H D (1983), Acta Cryst. A39, 876-881'
_refine_ls_abs_structure_Flack 0.43(9)
_refine_ls_extinction_coef 0.0204(10)
_refine_ls_extinction_expression Fc^*^=kFc[1+0.001xFc^2^\l^3^/sin(2\q)]^-1/4^
_refine_ls_extinction_method SHELXL
_refine_ls_goodness_of_fit_ref 1.048
_refine_ls_hydrogen_treatment constr
_refine_ls_matrix_type full
_refine_ls_number_parameters 40
_refine_ls_number_reflns 666
_refine_ls_number_restraints 0
_refine_ls_restrained_S_all 1.048
_refine_ls_R_factor_all 0.0266
_refine_ls_R_factor_gt 0.0253
_refine_ls_shift/su_max 0.000
_refine_ls_shift/su_mean 0.000
_refine_ls_structure_factor_coef Fsqd
_refine_ls_weighting_details 'calc w=1/[\s^2^(Fo^2^)+(0.0219P)^2^+5.1221P] where P=(Fo^2^+2Fc^2^)/3'
_refine_ls_weighting_scheme calc
_refine_ls_wR_factor_gt 0.0553
_refine_ls_wR_factor_ref 0.0559
_reflns_number_gt 656
_reflns_number_total 666
_reflns_threshold_expression >2sigma(I)
_cod_data_source_file b813024h.txt
_cod_data_source_block AgMe2tz
_cod_depositor_comments
;
The following automatic conversions were performed:
'_symmetry_cell_setting' value 'Tetragonal' changed to 'tetragonal'
according to '/home/saulius/struct/CIF-dictionaries/cif_core.dic'
dictionary named 'cif_core.dic' version 2.4.1 from 2010-06-29.

Automatic conversion script
Id: cif_fix_enum 1527 2010-12-29 10:47:43Z saulius 
;
_cod_original_cell_volume 1160.1(3)
_cod_original_sg_symbol_H-M I-42d
_cod_database_code 7200314

loop_
_symmetry_equiv_pos_as_xyz
'x, y, z'
'-x, -y, z'
'y, -x, -z'
'-y, x, -z'
'-x+1/2, y, -z+3/4'
'x+1/2, -y, -z+3/4'
'-y+1/2, -x, z+3/4'
'y+1/2, x, z+3/4'
'x+1/2, y+1/2, z+1/2'
'-x+1/2, -y+1/2, z+1/2'
'y+1/2, -x+1/2, -z+1/2'
'-y+1/2, x+1/2, -z+1/2'
'-x+1, y+1/2, -z+5/4'
'x+1, -y+1/2, -z+5/4'
'-y+1, -x+1/2, z+5/4'
'y+1, x+1/2, z+5/4'

loop_
_atom_site_label
_atom_site_type_symbol
_atom_site_fract_x
_atom_site_fract_y
_atom_site_fract_z
_atom_site_U_iso_or_equiv
_atom_site_adp_type
_atom_site_occupancy
_atom_site_symmetry_multiplicity
_atom_site_calc_flag
_atom_site_refinement_flags
_atom_site_disorder_assembly
_atom_site_disorder_group
Ag1 Ag 0.83419(3) 0.7500 0.1250 0.0350(2) Uani 1 2 d S . .
C1 C 0.7985(3) 0.9575(3) 0.0293(8) 0.0271(8) Uani 1 1 d . . .
C2 C 0.8615(3) 0.9866(3) 0.2382(9) 0.0346(9) Uani 1 1 d . . .
H2A H 0.8876 0.9360 0.3209 0.052 Uiso 1 1 calc R . .
H2B H 0.8308 1.0205 0.3701 0.052 Uiso 1 1 calc R . .
H2C H 0.9066 1.0220 0.1585 0.052 Uiso 1 1 calc R . .
N1 N 0.7811(2) 0.8743(2) -0.0240(8) 0.0290(7) Uani 1 1 d . . .
N2 N 0.7500 1.0139(3) -0.1250 0.0267(9) Uani 1 2 d S . .

loop_
_atom_site_aniso_label
_atom_site_aniso_U_11
_atom_site_aniso_U_22
_atom_site_aniso_U_33
_atom_site_aniso_U_23
_atom_site_aniso_U_13
_atom_site_aniso_U_12
Ag1 0.0320(3) 0.0228(3) 0.0502(3) 0.0087(2) 0.000 0.000
C1 0.0238(19) 0.0263(18) 0.0311(19) 0.0014(15) -0.0043(16) 0.0017(14)
C2 0.028(2) 0.036(2) 0.040(2) 0.0020(19) -0.0085(18) -0.0025(16)
N1 0.0232(14) 0.0170(15) 0.047(2) 0.0055(14) -0.0099(14) 0.0021(12)
N2 0.032(2) 0.0140(19) 0.0340(19) 0.000 -0.004(2) 0.000

loop_
_atom_type_symbol
_atom_type_description
_atom_type_scat_dispersion_real
_atom_type_scat_dispersion_imag
_atom_type_scat_source
C C 0.0033 0.0016 'International Tables Vol C Tables 4.2.6.8 and 6.1.1.4'
H H 0.0000 0.0000 'International Tables Vol C Tables 4.2.6.8 and 6.1.1.4'
N N 0.0061 0.0033 'International Tables Vol C Tables 4.2.6.8 and 6.1.1.4'
Ag Ag -0.8971 1.1015 'International Tables Vol C Tables 4.2.6.8 and 6.1.1.4'

loop_
_geom_angle_atom_site_label_1
_geom_angle_atom_site_label_2
_geom_angle_atom_site_label_3
_geom_angle
_geom_angle_site_symmetry_1
_geom_angle_site_symmetry_3
_geom_angle_publ_flag
N1 Ag1 N1 136.70(19) 14_464 . ?
N1 Ag1 N2 111.65(9) 14_464 4_755 ?
N1 Ag1 N2 111.65(9) . 4_755 ?
N1 C1 N2 112.2(3) . . ?
N1 C1 C2 123.8(4) . . ?
N2 C1 C2 124.0(4) . . ?
C1 C2 H2A 109.5 . . ?
C1 C2 H2B 109.5 . . ?
H2A C2 H2B 109.5 . . ?
C1 C2 H2C 109.5 . . ?
H2A C2 H2C 109.5 . . ?
H2B C2 H2C 109.5 . . ?
C1 N1 N1 106.5(2) . 5_654 ?
C1 N1 Ag1 133.3(3) . . ?
N1 N1 Ag1 120.11(10) 5_654 . ?
C1 N2 C1 102.6(4) 5_654 . ?
C1 N2 Ag1 128.7(2) 5_654 3_575 ?
C1 N2 Ag1 128.7(2) . 3_575 ?

loop_
_geom_bond_atom_site_label_1
_geom_bond_atom_site_label_2
_geom_bond_distance
_geom_bond_site_symmetry_2
_geom_bond_publ_flag
Ag1 N1 2.186(3) 14_464 ?
Ag1 N1 2.186(3) . ?
Ag1 N2 2.309(4) 4_755 ?
C1 N1 1.320(5) . ?
C1 N2 1.371(5) . ?
C1 C2 1.487(6) . ?
C2 H2A 0.9600 . ?
C2 H2B 0.9600 . ?
C2 H2C 0.9600 . ?
N1 N1 1.387(7) 5_654 ?
N2 C1 1.371(5) 5_654 ?
N2 Ag1 2.309(4) 3_575 ?

loop_
_geom_torsion_atom_site_label_1
_geom_torsion_atom_site_label_2
_geom_torsion_atom_site_label_3
_geom_torsion_atom_site_label_4
_geom_torsion
_geom_torsion_site_symmetry_1
_geom_torsion_site_symmetry_2
_geom_torsion_site_symmetry_3
_geom_torsion_site_symmetry_4
_geom_torsion_publ_flag
N2 C1 N1 N1 0.8(6) . . . 5_654 ?
C2 C1 N1 N1 179.1(4) . . . 5_654 ?
N2 C1 N1 Ag1 177.4(2) . . . . ?
C2 C1 N1 Ag1 -4.3(7) . . . . ?
N1 Ag1 N1 C1 132.0(5) 14_464 . . . ?
N2 Ag1 N1 C1 -48.0(5) 4_755 . . . ?
N1 Ag1 N1 N1 -51.8(4) 14_464 . . 5_654 ?
N2 Ag1 N1 N1 128.2(4) 4_755 . . 5_654 ?
N1 C1 N2 C1 -0.3(2) . . . 5_654 ?
C2 C1 N2 C1 -178.6(5) . . . 5_654 ?
N1 C1 N2 Ag1 179.7(2) . . . 3_575 ?
C2 C1 N2 Ag1 1.4(5) . . . 3_575 ?
